data_4072826
loop_
_publ_author_name
'Clark, George R.'
'Lu, Guo-Liang'
'Roper, Warren R.'
'Wright, L. James'

_publ_section_title
;
 Stepwise Reactions of Acetylenes with Iridium Thiocarbonyl Complexes To
 Produce Isolable Iridacyclobutadienes and Conversion of These to either
 Cyclopentadienyliridium or Tethered Iridabenzene Complexes
;
_journal_issue 9
_journal_name_full Organometallics
_journal_page_first 2167
_journal_paper_doi 10.1021/om061066r
_journal_volume 26
_journal_year 2007
_chemical_formula_moiety 'C53 H42 Cl Ir P2 S, 2(C H2 Cl2)'
_chemical_formula_sum 'C55 H46 Cl5 Ir P2 S'
_chemical_formula_weight 1170.47
_chemical_name_systematic
;
 ?
;
_space_group_IT_number 4
_symmetry_cell_setting monoclinic
_symmetry_space_group_name_Hall 'P 2yb'
_symmetry_space_group_name_H-M 'P 1 21 1'
_atom_sites_solution_hydrogens geom
_atom_sites_solution_primary direct
_atom_sites_solution_secondary difmap
_audit_creation_method SHELXL-97
_cell_angle_alpha 90.00
_cell_angle_beta 95.758(1)
_cell_angle_gamma 90.00
_cell_formula_units_Z 2
_cell_length_a 11.9631(2)
_cell_length_b 11.5672(2)
_cell_length_c 17.7181(1)
_cell_measurement_reflns_used 6777
_cell_measurement_temperature 83(2)
_cell_measurement_theta_max 26.35
_cell_measurement_theta_min 1.97
_cell_volume 2439.45(6)
_computing_cell_refinement 'SMART (Siemens, 1995)'
_computing_data_collection 'SADABS (Sheldrick, 1997)'
_computing_data_reduction 'SAINT (Siemens, 1995)'
_computing_molecular_graphics 'Ortep-III (Burnett & Johnson, 1996)'
_computing_publication_material 'SHELXTL (Siemens, 1995)'
_computing_structure_refinement 'SHELXL97 (Sheldrick, 1997)'
_computing_structure_solution 'SHELXS97 (Sheldrick, 1997)'
_diffrn_ambient_temperature 83(2)
_diffrn_measured_fraction_theta_full 0.996
_diffrn_measured_fraction_theta_max 0.996
_diffrn_measurement_device_type 'Siemens SMART CCD'
_diffrn_measurement_method 'Area detector \w scans'
_diffrn_radiation_monochromator graphite
_diffrn_radiation_source 'fine-focus sealed tube'
_diffrn_radiation_type MoK\a
_diffrn_radiation_wavelength 0.71073
_diffrn_reflns_av_R_equivalents 0.0155
_diffrn_reflns_av_sigmaI/netI 0.0276
_diffrn_reflns_limit_h_max 10
_diffrn_reflns_limit_h_min -14
_diffrn_reflns_limit_k_max 12
_diffrn_reflns_limit_k_min -14
_diffrn_reflns_limit_l_max 22
_diffrn_reflns_limit_l_min -22
_diffrn_reflns_number 14814
_diffrn_reflns_theta_full 26.35
_diffrn_reflns_theta_max 26.35
_diffrn_reflns_theta_min 1.97
_diffrn_standards_decay_% <2
_diffrn_standards_number 0
_exptl_absorpt_coefficient_mu 3.157
_exptl_absorpt_correction_T_max 0.84328
_exptl_absorpt_correction_T_min 0.71877
_exptl_absorpt_correction_type multi-scan
_exptl_absorpt_process_details 'SADABS; Sheldrick, 1997'
_exptl_crystal_colour green-brown
_exptl_crystal_density_diffrn 1.593
_exptl_crystal_density_method 'not measured'
_exptl_crystal_description blocks
_exptl_crystal_F_000 1168
_exptl_crystal_size_max 0.26
_exptl_crystal_size_mid 0.20
_exptl_crystal_size_min 0.08
_refine_diff_density_max 1.021
_refine_diff_density_min -0.631
_refine_diff_density_rms 0.081
_refine_ls_abs_structure_details 'Flack H D (1983), Acta Cryst. A39, 876-881'
_refine_ls_abs_structure_Flack 0.130(4)
_refine_ls_extinction_method none
_refine_ls_goodness_of_fit_ref 1.018
_refine_ls_hydrogen_treatment riding
_refine_ls_matrix_type full
_refine_ls_number_parameters 577
_refine_ls_number_reflns 9194
_refine_ls_number_restraints 1
_refine_ls_restrained_S_all 1.018
_refine_ls_R_factor_all 0.0324
_refine_ls_R_factor_gt 0.0313
_refine_ls_shift/su_max 0.001
_refine_ls_shift/su_mean 0.000
_refine_ls_structure_factor_coef Fsqd
_refine_ls_weighting_details 'calc w=1/[\s^2^(Fo^2^)+(0.0301P)^2^+13.3616P] where P=(Fo^2^+2Fc^2^)/3'
_refine_ls_weighting_scheme calc
_refine_ls_wR_factor_gt 0.0762
_refine_ls_wR_factor_ref 0.0771
_reflns_number_gt 8980
_reflns_number_total 9194
_reflns_threshold_expression I>2\s(I)
_cod_data_source_file om061066rsi20070208_115402.cif
_cod_data_source_block lu458f
_cod_depositor_comments
;
The following automatic conversions were performed:

'_symmetry_cell_setting' value 'Monoclinic' changed to 'monoclinic'
according to /home/saulius/struct/CIF-dictionaries/cif_core.dic
dictionary named 'cif_core.dic' version 2.4.1 from
2010-06-29.

'_geom_bond_publ_flag' value 'Y' changed to 'y'
according to /home/saulius/struct/CIF-dictionaries/cif_core.dic
dictionary named 'cif_core.dic' version 2.4.1 from 2010-06-29 (13
times).

'_geom_bond_publ_flag' value 'N' changed to 'n' according to
/home/saulius/struct/CIF-dictionaries/cif_core.dic dictionary named
'cif_core.dic' version 2.4.1 from 2010-06-29 (104
times).

'_geom_angle_publ_flag' value 'N' changed to 'n' according
to /home/saulius/struct/CIF-dictionaries/cif_core.dic dictionary
named 'cif_core.dic' version 2.4.1 from 2010-06-29 (189
times).

'_geom_angle_publ_flag' value 'Y' changed to 'y' according
to /home/saulius/struct/CIF-dictionaries/cif_core.dic dictionary
named 'cif_core.dic' version 2.4.1 from 2010-06-29 (10 times).

Automatic conversion script
Id: cif_fix_values 1715 2011-07-08 13:25:40Z adriana 
;
_cod_original_sg_symbol_H-M P21
_cod_database_code 4072826

loop_
_symmetry_equiv_pos_as_xyz
'x, y, z'
'-x, y+1/2, -z'

loop_
_atom_site_label
_atom_site_type_symbol
_atom_site_fract_x
_atom_site_fract_y
_atom_site_fract_z
_atom_site_U_iso_or_equiv
_atom_site_adp_type
_atom_site_occupancy
_atom_site_symmetry_multiplicity
_atom_site_calc_flag
_atom_site_refinement_flags
Ir Ir 0.906349(13) -0.002165(19) 0.216278(9) 0.00883(5) Uani 1 1 d .
P1 P 1.05394(9) -0.0018(2) 0.31472(6) 0.0102(2) Uani 1 1 d .
P2 P 0.75794(10) 0.0113(2) 0.11820(7) 0.0105(3) Uani 1 1 d .
S S 0.73285(11) 0.04011(12) 0.33817(8) 0.0129(3) Uani 1 1 d .
Cl1 Cl 1.04501(11) 0.02789(10) 0.12188(7) 0.0133(3) Uani 1 1 d .
C1 C 0.8014(4) -0.0531(5) 0.2861(3) 0.0099(10) Uani 1 1 d .
C2 C 0.8064(6) -0.1751(6) 0.2778(4) 0.0141(13) Uani 1 1 d .
H2 H 0.7676 -0.2328 0.3007 0.017 Uiso 1 1 calc R
C3 C 0.8854(5) -0.1839(5) 0.2257(4) 0.0129(12) Uani 1 1 d .
C4 C 0.8675(5) 0.1639(5) 0.2533(4) 0.0117(12) Uani 1 1 d .
H4 H 0.8998 0.2297 0.2346 0.014 Uiso 1 1 calc R
C5 C 0.7939(5) 0.1704(6) 0.3053(4) 0.0126(13) Uani 1 1 d .
C6 C 0.9303(5) -0.2933(5) 0.1990(3) 0.0135(11) Uani 1 1 d .
C7 C 0.9190(5) -0.3976(6) 0.2380(4) 0.0213(13) Uani 1 1 d .
H7 H 0.8800 -0.3991 0.2808 0.026 Uiso 1 1 calc R
C8 C 0.9657(5) -0.4984(9) 0.2130(3) 0.0274(12) Uani 1 1 d .
H8 H 0.9589 -0.5669 0.2395 0.033 Uiso 1 1 calc R
C9 C 1.0227(5) -0.4976(9) 0.1483(3) 0.0223(11) Uani 1 1 d .
H9 H 1.0525 -0.5659 0.1313 0.027 Uiso 1 1 calc R
C10 C 1.0352(5) -0.3958(6) 0.1092(4) 0.0203(13) Uani 1 1 d .
H10 H 1.0729 -0.3953 0.0658 0.024 Uiso 1 1 calc R
C11 C 0.9906(5) -0.2943(5) 0.1354(3) 0.0173(12) Uani 1 1 d .
H11 H 1.0011 -0.2253 0.1101 0.021 Uiso 1 1 calc R
C12 C 0.7559(5) 0.2765(5) 0.3437(3) 0.0125(11) Uani 1 1 d .
C13 C 0.8346(5) 0.3616(5) 0.3681(3) 0.0159(11) Uani 1 1 d .
H13 H 0.9098 0.3510 0.3608 0.019 Uiso 1 1 calc R
C14 C 0.8018(5) 0.4616(5) 0.4033(3) 0.0197(13) Uani 1 1 d .
H14 H 0.8550 0.5171 0.4197 0.024 Uiso 1 1 calc R
C15 C 0.6893(5) 0.4790(6) 0.4141(3) 0.0193(15) Uani 1 1 d .
H15 H 0.6669 0.5467 0.4365 0.023 Uiso 1 1 calc R
C16 C 0.6109(5) 0.3941(6) 0.3910(4) 0.0214(13) Uani 1 1 d .
H16 H 0.5359 0.4048 0.3989 0.026 Uiso 1 1 calc R
C17 C 0.6434(5) 0.2931(6) 0.3561(3) 0.0188(12) Uani 1 1 d .
H17 H 0.5903 0.2367 0.3411 0.023 Uiso 1 1 calc R
C20 C 1.1503(6) 0.1242(6) 0.3201(4) 0.0124(15) Uani 1 1 d .
C21 C 1.2319(6) 0.1343(6) 0.3814(4) 0.0170(15) Uani 1 1 d .
H21 H 1.2366 0.0790 0.4197 0.020 Uiso 1 1 calc R
C22 C 1.3067(6) 0.2271(7) 0.3857(4) 0.0213(16) Uani 1 1 d .
H22 H 1.3618 0.2332 0.4265 0.026 Uiso 1 1 calc R
C23 C 1.2989(7) 0.3091(7) 0.3297(5) 0.0226(19) Uani 1 1 d .
H23 H 1.3482 0.3715 0.3330 0.027 Uiso 1 1 calc R
C24 C 1.2177(6) 0.3002(6) 0.2677(4) 0.0205(15) Uani 1 1 d .
H24 H 1.2135 0.3556 0.2294 0.025 Uiso 1 1 calc R
C25 C 1.1426(5) 0.2069(6) 0.2635(4) 0.0161(13) Uani 1 1 d .
H25 H 1.0877 0.2006 0.2227 0.019 Uiso 1 1 calc R
C30 C 1.1516(6) -0.1235(6) 0.3208(4) 0.0129(15) Uani 1 1 d .
C31 C 1.2042(6) -0.1631(6) 0.3911(4) 0.0167(15) Uani 1 1 d .
H31 H 1.1892 -0.1265 0.4357 0.020 Uiso 1 1 calc R
C32 C 1.2785(6) -0.2563(6) 0.3941(4) 0.0196(15) Uani 1 1 d .
H32 H 1.3133 -0.2811 0.4406 0.024 Uiso 1 1 calc R
C33 C 1.3003(7) -0.3124(7) 0.3274(5) 0.0194(18) Uani 1 1 d .
H33 H 1.3477 -0.3763 0.3295 0.023 Uiso 1 1 calc R
C34 C 1.2514(6) -0.2726(6) 0.2581(4) 0.0198(14) Uani 1 1 d .
H34 H 1.2675 -0.3088 0.2135 0.024 Uiso 1 1 calc R
C35 C 1.1779(5) -0.1785(6) 0.2546(4) 0.0151(13) Uani 1 1 d .
H35 H 1.1462 -0.1520 0.2077 0.018 Uiso 1 1 calc R
C40 C 0.9990(3) -0.0015(9) 0.4074(2) 0.0132(8) Uani 1 1 d .
C41 C 0.9834(6) 0.0993(7) 0.4455(4) 0.0168(16) Uani 1 1 d .
H41 H 1.0115 0.1682 0.4279 0.020 Uiso 1 1 calc R
C42 C 0.9257(6) 0.1002(7) 0.5108(4) 0.0209(17) Uani 1 1 d .
H42 H 0.9146 0.1694 0.5357 0.025 Uiso 1 1 calc R
C43 C 0.8851(4) -0.0035(10) 0.5380(3) 0.0210(10) Uani 1 1 d .
H43 H 0.8472 -0.0039 0.5813 0.025 Uiso 1 1 calc R
C44 C 0.9019(6) -0.1055(7) 0.5000(4) 0.0198(16) Uani 1 1 d .
H44 H 0.8749 -0.1744 0.5182 0.024 Uiso 1 1 calc R
C45 C 0.9572(6) -0.1072(7) 0.4360(4) 0.0142(14) Uani 1 1 d .
H45 H 0.9677 -0.1767 0.4112 0.017 Uiso 1 1 calc R
C50 C 0.7580(6) 0.1355(6) 0.0539(4) 0.0111(14) Uani 1 1 d .
C51 C 0.8343(5) 0.2276(5) 0.0658(3) 0.0150(11) Uani 1 1 d .
H51 H 0.8893 0.2261 0.1068 0.018 Uiso 1 1 calc R
C52 C 0.8273(5) 0.3207(5) 0.0161(3) 0.0191(12) Uani 1 1 d .
H52 H 0.8783 0.3812 0.0239 0.023 Uiso 1 1 calc R
C53 C 0.7451(6) 0.3251(7) -0.0452(4) 0.0171(15) Uani 1 1 d .
H53 H 0.7412 0.3878 -0.0782 0.021 Uiso 1 1 calc R
C54 C 0.6691(5) 0.2344(6) -0.0567(4) 0.0188(12) Uani 1 1 d .
H54 H 0.6133 0.2373 -0.0971 0.023 Uiso 1 1 calc R
C55 C 0.6755(5) 0.1394(5) -0.0081(3) 0.0165(12) Uani 1 1 d .
H55 H 0.6250 0.0785 -0.0168 0.020 Uiso 1 1 calc R
C60 C 0.7423(6) -0.1101(6) 0.0514(4) 0.0135(14) Uani 1 1 d .
C61 C 0.8377(5) -0.1371(5) 0.0140(3) 0.0165(12) Uani 1 1 d .
H61 H 0.9023 -0.0923 0.0221 0.020 Uiso 1 1 calc R
C62 C 0.8349(5) -0.2313(5) -0.0352(3) 0.0189(12) Uani 1 1 d .
H62 H 0.8981 -0.2500 -0.0592 0.023 Uiso 1 1 calc R
C63 C 0.7385(7) -0.2969(7) -0.0485(5) 0.0212(17) Uani 1 1 d .
H63 H 0.7375 -0.3604 -0.0808 0.025 Uiso 1 1 calc R
C64 C 0.6436(5) -0.2684(6) -0.0140(4) 0.0229(13) Uani 1 1 d .
H64 H 0.5785 -0.3122 -0.0237 0.027 Uiso 1 1 calc R
C65 C 0.6451(5) -0.1748(5) 0.0351(4) 0.0187(12) Uani 1 1 d .
H65 H 0.5804 -0.1552 0.0572 0.022 Uiso 1 1 calc R
C70 C 0.6210(4) 0.0252(4) 0.1556(3) 0.0117(13) Uani 1 1 d .
C71 C 0.5730(5) 0.1342(6) 0.1621(3) 0.0147(11) Uani 1 1 d .
H71 H 0.6084 0.1989 0.1443 0.018 Uiso 1 1 calc R
C72 C 0.4722(5) 0.1475(6) 0.1950(3) 0.0199(13) Uani 1 1 d .
H72 H 0.4411 0.2206 0.1995 0.024 Uiso 1 1 calc R
C73 C 0.4186(6) 0.0501(7) 0.2212(4) 0.0241(15) Uani 1 1 d .
H73 H 0.3504 0.0581 0.2417 0.029 Uiso 1 1 calc R
C74 C 0.4672(6) -0.0588(6) 0.2166(4) 0.0198(14) Uani 1 1 d .
H74 H 0.4319 -0.1234 0.2345 0.024 Uiso 1 1 calc R
C75 C 0.5689(5) -0.0709(5) 0.1851(3) 0.0145(12) Uani 1 1 d .
H75 H 0.6024 -0.1433 0.1837 0.017 Uiso 1 1 calc R
C80 C 0.4982(6) -0.0544(6) 0.4209(4) 0.0249(14) Uani 1 1 d .
H80A H 0.4238 -0.0750 0.4337 0.030 Uiso 1 1 calc R
H80B H 0.4897 -0.0151 0.3723 0.030 Uiso 1 1 calc R
C81 C 0.6379(7) -0.4805(10) 0.1779(6) 0.063(3) Uani 1 1 d .
H81A H 0.6783 -0.5348 0.2123 0.075 Uiso 1 1 calc R
H81B H 0.6927 -0.4357 0.1536 0.075 Uiso 1 1 calc R
Cl2 Cl 0.56091(15) 0.04119(16) 0.49048(9) 0.0343(4) Uani 1 1 d .
Cl3 Cl 0.57728(14) -0.18172(16) 0.41268(10) 0.0297(4) Uani 1 1 d .
Cl4 Cl 0.5590(2) -0.38695(19) 0.23024(13) 0.0508(5) Uani 1 1 d .
Cl5 Cl 0.5528(2) -0.5584(2) 0.10761(16) 0.0606(7) Uani 1 1 d .

loop_
_atom_site_aniso_label
_atom_site_aniso_U_11
_atom_site_aniso_U_22
_atom_site_aniso_U_33
_atom_site_aniso_U_23
_atom_site_aniso_U_13
_atom_site_aniso_U_12
Ir 0.00833(8) 0.00811(9) 0.01008(8) 0.00014(11) 0.00112(5) -0.00027(10)
P1 0.0099(5) 0.0095(5) 0.0111(5) 0.0011(10) 0.0007(4) -0.0015(9)
P2 0.0097(5) 0.0115(10) 0.0103(5) -0.0018(7) 0.0013(4) -0.0001(7)
S 0.0124(6) 0.0127(7) 0.0139(6) -0.0005(5) 0.0029(5) -0.0006(5)
Cl1 0.0140(6) 0.0120(8) 0.0148(5) 0.0015(4) 0.0046(4) -0.0005(4)
C1 0.011(2) 0.009(2) 0.009(2) 0.003(2) -0.0006(19) -0.001(2)
C2 0.015(3) 0.012(3) 0.016(3) 0.005(3) 0.003(3) -0.002(2)
C3 0.015(3) 0.008(3) 0.014(3) -0.001(2) -0.003(2) -0.001(2)
C4 0.012(3) 0.008(3) 0.015(3) -0.002(2) 0.000(2) 0.000(2)
C5 0.011(3) 0.011(3) 0.015(3) 0.002(2) -0.001(2) 0.006(2)
C6 0.014(3) 0.012(3) 0.014(3) -0.001(2) -0.003(2) 0.002(2)
C7 0.024(3) 0.017(3) 0.024(3) -0.002(3) 0.009(3) -0.001(2)
C8 0.041(3) 0.011(3) 0.031(3) 0.000(4) 0.009(2) -0.007(4)
C9 0.030(3) 0.012(3) 0.025(2) -0.008(4) 0.003(2) -0.003(4)
C10 0.024(3) 0.018(3) 0.019(3) -0.001(2) 0.004(2) 0.003(2)
C11 0.016(3) 0.015(3) 0.020(3) 0.002(2) -0.001(2) 0.000(2)
C12 0.016(3) 0.011(3) 0.010(2) 0.001(2) 0.001(2) 0.001(2)
C13 0.016(3) 0.019(3) 0.013(3) 0.003(2) 0.003(2) 0.001(2)
C14 0.023(3) 0.020(3) 0.016(3) -0.003(2) -0.001(2) -0.002(2)
C15 0.025(3) 0.016(5) 0.017(2) -0.006(2) 0.002(2) 0.008(2)
C16 0.016(3) 0.022(3) 0.025(3) -0.007(3) -0.001(2) 0.003(2)
C17 0.017(3) 0.019(3) 0.020(3) -0.004(2) 0.002(2) -0.001(2)
C20 0.007(3) 0.012(4) 0.019(4) -0.004(3) 0.005(3) 0.000(3)
C21 0.018(3) 0.016(4) 0.016(3) 0.001(3) 0.000(3) -0.004(3)
C22 0.017(3) 0.023(4) 0.023(3) -0.008(3) -0.003(3) -0.005(3)
C23 0.020(4) 0.013(4) 0.033(5) -0.006(3) -0.004(4) -0.004(3)
C24 0.020(3) 0.014(4) 0.027(4) 0.005(3) -0.001(3) -0.001(3)
C25 0.012(3) 0.015(3) 0.022(3) -0.001(2) 0.002(2) 0.001(2)
C30 0.012(4) 0.009(4) 0.017(4) 0.001(3) -0.001(3) 0.001(3)
C31 0.017(3) 0.013(4) 0.020(3) 0.003(3) 0.001(3) 0.003(2)
C32 0.016(3) 0.019(4) 0.023(3) 0.008(3) -0.001(3) 0.003(3)
C33 0.012(4) 0.013(4) 0.035(5) 0.003(3) 0.013(3) 0.004(3)
C34 0.018(3) 0.018(4) 0.024(3) -0.001(3) 0.006(3) 0.002(3)
C35 0.014(3) 0.013(3) 0.019(3) 0.003(2) 0.004(2) 0.002(2)
C40 0.0102(19) 0.017(2) 0.0119(19) 0.001(4) -0.0004(15) -0.002(4)
C41 0.014(3) 0.017(4) 0.019(3) 0.002(3) -0.003(3) 0.000(2)
C42 0.019(4) 0.027(4) 0.017(3) -0.005(3) 0.001(3) 0.004(3)
C43 0.016(2) 0.033(3) 0.015(2) 0.003(4) 0.0052(17) 0.004(4)
C44 0.017(3) 0.020(4) 0.023(4) 0.008(3) -0.001(3) 0.001(3)
C45 0.011(3) 0.015(3) 0.016(3) 0.001(2) -0.001(2) 0.000(2)
C50 0.013(3) 0.011(3) 0.010(3) 0.004(2) 0.004(2) 0.001(2)
C51 0.018(3) 0.014(3) 0.012(3) -0.003(2) 0.001(2) 0.004(2)
C52 0.021(3) 0.016(3) 0.021(3) 0.002(2) 0.006(2) -0.002(2)
C53 0.021(3) 0.013(4) 0.017(3) 0.004(3) 0.001(3) 0.003(3)
C54 0.017(3) 0.022(3) 0.017(3) 0.005(3) 0.002(2) 0.004(3)
C55 0.014(3) 0.019(3) 0.016(3) 0.000(2) 0.004(2) -0.002(2)
C60 0.016(3) 0.009(3) 0.015(3) 0.003(2) 0.003(2) 0.005(2)
C61 0.015(3) 0.014(3) 0.020(3) -0.001(2) 0.001(2) 0.000(2)
C62 0.019(3) 0.019(3) 0.019(3) -0.004(2) 0.002(2) 0.000(2)
C63 0.027(4) 0.017(4) 0.019(3) -0.007(3) 0.002(3) -0.001(3)
C64 0.017(3) 0.027(4) 0.024(3) -0.005(3) 0.000(3) -0.008(3)
C65 0.017(3) 0.018(3) 0.021(3) -0.005(3) 0.003(2) 0.001(2)
C70 0.008(2) 0.016(4) 0.011(2) -0.0024(19) -0.0002(18) -0.0004(19)
C71 0.013(3) 0.017(3) 0.014(3) 0.004(2) 0.001(2) 0.003(2)
C72 0.017(3) 0.026(4) 0.017(3) -0.001(2) 0.001(2) 0.007(2)
C73 0.013(3) 0.042(4) 0.017(3) -0.002(3) 0.002(3) 0.002(3)
C74 0.018(3) 0.026(4) 0.015(3) 0.001(3) -0.002(3) -0.007(3)
C75 0.013(3) 0.015(3) 0.015(3) -0.003(2) 0.000(2) -0.003(2)
C80 0.023(3) 0.023(3) 0.027(3) -0.004(3) -0.001(3) -0.004(3)
C81 0.039(4) 0.056(9) 0.086(7) -0.003(6) -0.022(4) 0.004(4)
Cl2 0.0376(9) 0.0419(10) 0.0254(7) -0.0115(7) 0.0133(7) -0.0225(7)
Cl3 0.0279(8) 0.0275(9) 0.0337(9) 0.0043(7) 0.0033(7) -0.0009(7)
Cl4 0.0665(14) 0.0307(11) 0.0521(12) 0.0050(9) -0.0098(11) -0.0050(10)
Cl5 0.0710(16) 0.0285(11) 0.0746(16) -0.0047(11) -0.0301(13) 0.0122(11)

loop_
_atom_type_symbol
_atom_type_description
_atom_type_scat_dispersion_real
_atom_type_scat_dispersion_imag
_atom_type_scat_source
C C 0.0030 0.0020 'International Tables Vol C Tables 4.2.6.8 and 6.1.1.4'
H H 0.0000 0.0000 'International Tables Vol C Tables 4.2.6.8 and 6.1.1.4'
P P 0.1020 0.0940 'International Tables Vol C Tables 4.2.6.8 and 6.1.1.4'
S S 0.1250 0.1230 'International Tables Vol C Tables 4.2.6.8 and 6.1.1.4'
Cl Cl 0.1480 0.1590 'International Tables Vol C Tables 4.2.6.8 and 6.1.1.4'
Ir Ir -1.4440 7.9890 'International Tables Vol C Tables 4.2.6.8 and 6.1.1.4'

loop_
_geom_angle_atom_site_label_1
_geom_angle_atom_site_label_2
_geom_angle_atom_site_label_3
_geom_angle
_geom_angle_publ_flag
C1 Ir C4 84.3(2) n
C1 Ir C3 63.9(2) n
C4 Ir C3 148.1(3) n
C1 Ir P1 90.76(15) n
C4 Ir P1 86.53(18) n
C3 Ir P1 91.68(18) n
C1 Ir P2 90.15(15) n
C4 Ir P2 89.79(17) n
C3 Ir P2 92.13(17) n
P1 Ir P2 176.10(11) y
C1 Ir Cl1 170.32(17) n
C4 Ir Cl1 105.39(18) y
C3 Ir Cl1 106.40(18) y
P1 Ir Cl1 89.81(4) n
P2 Ir Cl1 89.94(4) n
C30 P1 C40 103.5(4) n
C30 P1 C20 102.3(2) n
C40 P1 C20 103.3(4) n
C30 P1 Ir 118.0(3) n
C40 P1 Ir 110.78(14) n
C20 P1 Ir 117.1(3) n
C60 P2 C50 101.9(3) n
C60 P2 C70 105.3(3) n
C50 P2 C70 102.2(3) n
C60 P2 Ir 116.4(2) n
C50 P2 Ir 117.5(2) n
C70 P2 Ir 111.87(17) n
C1 S C5 97.1(3) y
C2 C1 S 136.1(5) n
C2 C1 Ir 101.5(4) y
S C1 Ir 122.4(3) y
C3 C2 C1 100.4(5) y
C3 C2 H2 129.8 n
C1 C2 H2 129.8 n
C2 C3 C6 124.9(6) n
C2 C3 Ir 94.2(4) y
C6 C3 Ir 140.8(5) n
C5 C4 Ir 116.7(5) y
C5 C4 H4 121.7 n
Ir C4 H4 121.7 n
C4 C5 C12 127.6(6) n
C4 C5 S 119.5(5) y
C12 C5 S 112.9(4) n
C11 C6 C7 118.3(5) n
C11 C6 C3 120.1(5) n
C7 C6 C3 121.6(5) n
C8 C7 C6 120.3(6) n
C8 C7 H7 119.9 n
C6 C7 H7 119.9 n
C7 C8 C9 120.4(8) n
C7 C8 H8 119.8 n
C9 C8 H8 119.8 n
C10 C9 C8 120.4(8) n
C10 C9 H9 119.8 n
C8 C9 H9 119.8 n
C9 C10 C11 119.2(6) n
C9 C10 H10 120.4 n
C11 C10 H10 120.4 n
C10 C11 C6 121.5(6) n
C10 C11 H11 119.2 n
C6 C11 H11 119.2 n
C17 C12 C13 118.9(5) n
C17 C12 C5 121.7(5) n
C13 C12 C5 119.4(5) n
C14 C13 C12 120.8(5) n
C14 C13 H13 119.6 n
C12 C13 H13 119.6 n
C13 C14 C15 120.2(6) n
C13 C14 H14 119.9 n
C15 C14 H14 119.9 n
C16 C15 C14 119.4(6) n
C16 C15 H15 120.3 n
C14 C15 H15 120.3 n
C15 C16 C17 120.8(6) n
C15 C16 H16 119.6 n
C17 C16 H16 119.6 n
C16 C17 C12 120.0(6) n
C16 C17 H17 120.0 n
C12 C17 H17 120.0 n
C25 C20 C21 119.9(7) n
C25 C20 P1 120.7(5) n
C21 C20 P1 119.3(6) n
C20 C21 C22 120.2(7) n
C20 C21 H21 119.9 n
C22 C21 H21 119.9 n
C23 C22 C21 119.8(7) n
C23 C22 H22 120.1 n
C21 C22 H22 120.1 n
C22 C23 C24 120.8(7) n
C22 C23 H23 119.6 n
C24 C23 H23 119.6 n
C23 C24 C25 119.3(7) n
C23 C24 H24 120.3 n
C25 C24 H24 120.3 n
C20 C25 C24 119.9(6) n
C20 C25 H25 120.0 n
C24 C25 H25 120.0 n
C35 C30 C31 118.3(6) n
C35 C30 P1 119.8(5) n
C31 C30 P1 121.9(6) n
C32 C31 C30 120.7(7) n
C32 C31 H31 119.7 n
C30 C31 H31 119.7 n
C31 C32 C33 119.9(7) n
C31 C32 H32 120.0 n
C33 C32 H32 120.0 n
C34 C33 C32 119.9(7) n
C34 C33 H33 120.1 n
C32 C33 H33 120.1 n
C33 C34 C35 120.4(7) n
C33 C34 H34 119.8 n
C35 C34 H34 119.8 n
C34 C35 C30 120.8(6) n
C34 C35 H35 119.6 n
C30 C35 H35 119.6 n
C41 C40 C45 118.8(4) n
C41 C40 P1 121.6(6) n
C45 C40 P1 119.1(6) n
C40 C41 C42 121.0(7) n
C40 C41 H41 119.5 n
C42 C41 H41 119.5 n
C43 C42 C41 119.6(7) n
C43 C42 H42 120.2 n
C41 C42 H42 120.2 n
C44 C43 C42 119.5(5) n
C44 C43 H43 120.3 n
C42 C43 H43 120.3 n
C45 C44 C43 121.4(7) n
C45 C44 H44 119.3 n
C43 C44 H44 119.3 n
C44 C45 C40 119.7(7) n
C44 C45 H45 120.1 n
C40 C45 H45 120.1 n
C55 C50 C51 119.3(6) n
C55 C50 P2 117.9(5) n
C51 C50 P2 122.8(5) n
C52 C51 C50 119.7(6) n
C52 C51 H51 120.1 n
C50 C51 H51 120.1 n
C51 C52 C53 121.1(6) n
C51 C52 H52 119.5 n
C53 C52 H52 119.5 n
C54 C53 C52 119.2(6) n
C54 C53 H53 120.4 n
C52 C53 H53 120.4 n
C53 C54 C55 120.7(6) n
C53 C54 H54 119.7 n
C55 C54 H54 119.7 n
C54 C55 C50 120.0(6) n
C54 C55 H55 120.0 n
C50 C55 H55 120.0 n
C65 C60 C61 118.8(6) n
C65 C60 P2 125.2(5) n
C61 C60 P2 116.0(5) n
C62 C61 C60 119.8(6) n
C62 C61 H61 120.1 n
C60 C61 H61 120.1 n
C63 C62 C61 120.3(6) n
C63 C62 H62 119.9 n
C61 C62 H62 119.9 n
C62 C63 C64 120.1(7) n
C62 C63 H63 119.9 n
C64 C63 H63 119.9 n
C63 C64 C65 120.2(6) n
C63 C64 H64 119.9 n
C65 C64 H64 119.9 n
C64 C65 C60 120.6(6) n
C64 C65 H65 119.7 n
C60 C65 H65 119.7 n
C71 C70 C75 118.9(5) n
C71 C70 P2 119.9(4) n
C75 C70 P2 120.8(4) n
C70 C71 C72 120.8(6) n
C70 C71 H71 119.6 n
C72 C71 H71 119.6 n
C73 C72 C71 119.5(6) n
C73 C72 H72 120.2 n
C71 C72 H72 120.2 n
C74 C73 C72 120.1(5) n
C74 C73 H73 120.0 n
C72 C73 H73 120.0 n
C73 C74 C75 120.0(6) n
C73 C74 H74 120.0 n
C75 C74 H74 120.0 n
C74 C75 C70 120.6(6) n
C74 C75 H75 119.7 n
C70 C75 H75 119.7 n
Cl3 C80 Cl2 112.8(4) n
Cl3 C80 H80A 109.0 n
Cl2 C80 H80A 109.0 n
Cl3 C80 H80B 109.0 n
Cl2 C80 H80B 109.0 n
H80A C80 H80B 107.8 n
Cl4 C81 Cl5 112.5(5) n
Cl4 C81 H81A 109.1 n
Cl5 C81 H81A 109.1 n
Cl4 C81 H81B 109.1 n
Cl5 C81 H81B 109.1 n
H81A C81 H81B 107.8 n

loop_
_geom_bond_atom_site_label_1
_geom_bond_atom_site_label_2
_geom_bond_distance
_geom_bond_publ_flag
Ir C1 1.940(5) y
Ir C4 2.097(6) y
Ir C3 2.125(6) y
Ir P1 2.3541(10) y
Ir P2 2.3615(13) y
Ir Cl1 2.4953(12) y
P1 C30 1.826(8) n
P1 C40 1.829(4) n
P1 C20 1.855(8) n
P2 C60 1.833(7) n
P2 C50 1.834(7) n
P2 C70 1.835(5) n
S C1 1.685(6) y
S C5 1.798(7) y
C1 C2 1.420(9) y
C2 C3 1.389(9) y
C2 H2 0.9300 n
C3 C6 1.473(8) y
C4 C5 1.338(9) y
C4 H4 0.9300 n
C5 C12 1.496(8) y
C6 C11 1.397(8) n
C6 C7 1.404(9) n
C7 C8 1.384(12) n
C7 H7 0.9300 n
C8 C9 1.391(7) n
C8 H8 0.9300 n
C9 C10 1.382(11) n
C9 H9 0.9300 n
C10 C11 1.390(9) n
C10 H10 0.9300 n
C11 H11 0.9300 n
C12 C17 1.398(8) n
C12 C13 1.400(8) n
C13 C14 1.390(8) n
C13 H13 0.9300 n
C14 C15 1.392(8) n
C14 H14 0.9300 n
C15 C16 1.392(9) n
C15 H15 0.9300 n
C16 C17 1.396(9) n
C16 H16 0.9300 n
C17 H17 0.9300 n
C20 C25 1.382(10) n
C20 C21 1.391(10) n
C21 C22 1.395(10) n
C21 H21 0.9300 n
C22 C23 1.370(12) n
C22 H22 0.9300 n
C23 C24 1.395(11) n
C23 H23 0.9300 n
C24 C25 1.402(9) n
C24 H24 0.9300 n
C25 H25 0.9300 n
C30 C35 1.398(10) n
C30 C31 1.413(10) n
C31 C32 1.395(10) n
C31 H31 0.9300 n
C32 C33 1.396(11) n
C32 H32 0.9300 n
C33 C34 1.386(11) n
C33 H33 0.9300 n
C34 C35 1.397(9) n
C34 H34 0.9300 n
C35 H35 0.9300 n
C40 C41 1.369(11) n
C40 C45 1.433(11) n
C41 C42 1.405(11) n
C41 H41 0.9300 n
C42 C43 1.398(13) n
C42 H42 0.9300 n
C43 C44 1.383(13) n
C43 H43 0.9300 n
C44 C45 1.369(11) n
C44 H44 0.9300 n
C45 H45 0.9300 n
C50 C55 1.402(9) n
C50 C51 1.405(9) n
C51 C52 1.389(8) n
C51 H51 0.9300 n
C52 C53 1.391(9) n
C52 H52 0.9300 n
C53 C54 1.390(10) n
C53 H53 0.9300 n
C54 C55 1.394(9) n
C54 H54 0.9300 n
C55 H55 0.9300 n
C60 C65 1.390(9) n
C60 C61 1.411(9) n
C61 C62 1.393(8) n
C61 H61 0.9300 n
C62 C63 1.380(10) n
C62 H62 0.9300 n
C63 C64 1.383(10) n
C63 H63 0.9300 n
C64 C65 1.388(9) n
C64 H64 0.9300 n
C65 H65 0.9300 n
C70 C71 1.395(8) n
C70 C75 1.401(7) n
C71 C72 1.400(8) n
C71 H71 0.9300 n
C72 C73 1.398(10) n
C72 H72 0.9300 n
C73 C74 1.394(9) n
C73 H73 0.9300 n
C74 C75 1.396(9) n
C74 H74 0.9300 n
C75 H75 0.9300 n
C80 Cl3 1.765(7) n
C80 Cl2 1.766(7) n
C80 H80A 0.9700 n
C80 H80B 0.9700 n
C81 Cl4 1.760(11) n
C81 Cl5 1.773(10) n
C81 H81A 0.9700 n
C81 H81B 0.9700 n
